data_2219761
loop_
_publ_author_name
'Shi, Xiaopeng'
'Li, Shuqin'
'Liu, Zhenzhen'

_publ_section_title
;
 (2<i>E</i>,6<i>E</i>)-2,6-Bis(4-ethoxybenzylidene)cyclohexanone
;
_journal_coeditor_code BG2205
_journal_issue 11
_journal_name_full 'Acta Crystallographica Section E'
_journal_page_first o2199
_journal_paper_doi 10.1107/S1600536808034272
_journal_volume 64
_journal_year 2008
_chemical_formula_iupac 'C24 H26 O3'
_chemical_formula_moiety 'C24 H26 O3'
_chemical_formula_sum 'C24 H26 O3'
_chemical_formula_weight 362.45
_chemical_name_systematic
;
(2<i>E</i>,6<i>E</i>)-2,6-Bis(4-ethoxybenzylidene)cyclohexanone
;
_space_group_IT_number 36
_symmetry_cell_setting orthorhombic
_symmetry_space_group_name_Hall 'C 2c -2'
_symmetry_space_group_name_H-M 'C m c 21'
_atom_sites_solution_hydrogens geom
_atom_sites_solution_primary direct
_atom_sites_solution_secondary difmap
_audit_creation_method SHELXL-97
_cell_angle_alpha 90.00
_cell_angle_beta 90.00
_cell_angle_gamma 90.00
_cell_formula_units_Z 4
_cell_length_a 24.2516(6)
_cell_length_b 10.8459(3)
_cell_length_c 7.5270(2)
_cell_measurement_reflns_used 1880
_cell_measurement_temperature 298(2)
_cell_measurement_theta_max 21.43
_cell_measurement_theta_min 2.71
_cell_volume 1979.83(9)
_computing_cell_refinement 'SMART (Bruker, 2001)'
_computing_data_collection 'SMART (Bruker, 2001)'
_computing_data_reduction 'SAINT (Bruker, 1999)'
_computing_molecular_graphics 'SHELXTL (Sheldrick, 2008)'
_computing_publication_material 'SHELXTL (Sheldrick, 2008)'
_computing_structure_refinement 'SHELXL97 (Sheldrick, 2008)'
_computing_structure_solution 'SHELXS97 (Sheldrick, 2008)'
_diffrn_ambient_temperature 298(2)
_diffrn_measured_fraction_theta_full 1.000
_diffrn_measured_fraction_theta_max 1.000
_diffrn_measurement_device_type 'Bruker SMART 4K CCD area-detector'
_diffrn_measurement_method '\f and \w'
_diffrn_radiation_monochromator graphite
_diffrn_radiation_source 'fine-focus sealed tube'
_diffrn_radiation_type MoK\a
_diffrn_radiation_wavelength 0.71073
_diffrn_reflns_av_R_equivalents 0.1207
_diffrn_reflns_av_sigmaI/netI 0.0699
_diffrn_reflns_limit_h_max 29
_diffrn_reflns_limit_h_min -24
_diffrn_reflns_limit_k_max 13
_diffrn_reflns_limit_k_min -12
_diffrn_reflns_limit_l_max 9
_diffrn_reflns_limit_l_min -9
_diffrn_reflns_number 6002
_diffrn_reflns_theta_full 25.48
_diffrn_reflns_theta_max 25.48
_diffrn_reflns_theta_min 1.68
_exptl_absorpt_coefficient_mu 0.079
_exptl_absorpt_correction_T_max 0.9922
_exptl_absorpt_correction_T_min 0.9744
_exptl_absorpt_correction_type multi-scan
_exptl_absorpt_process_details '(SADABS; Sheldrick, 1997)'
_exptl_crystal_colour colourless
_exptl_crystal_density_diffrn 1.216
_exptl_crystal_density_method 'not measured'
_exptl_crystal_description block
_exptl_crystal_F_000 776
_exptl_crystal_size_max 0.20
_exptl_crystal_size_mid 0.10
_exptl_crystal_size_min 0.10
_refine_diff_density_max 0.197
_refine_diff_density_min -0.140
_refine_ls_extinction_method none
_refine_ls_goodness_of_fit_ref 1.048
_refine_ls_hydrogen_treatment constr
_refine_ls_matrix_type full
_refine_ls_number_parameters 129
_refine_ls_number_reflns 1026
_refine_ls_number_restraints 1
_refine_ls_restrained_S_all 1.047
_refine_ls_R_factor_all 0.0557
_refine_ls_R_factor_gt 0.0483
_refine_ls_shift/su_max 0.000
_refine_ls_shift/su_mean 0.000
_refine_ls_structure_factor_coef Fsqd
_refine_ls_weighting_details 'calc w=1/[\s^2^(Fo^2^)+(0.0642P)^2^] where P=(Fo^2^+2Fc^2^)/3'
_refine_ls_weighting_scheme calc
_refine_ls_wR_factor_gt 0.1106
_refine_ls_wR_factor_ref 0.1148
_reflns_number_gt 879
_reflns_number_total 1026
_reflns_threshold_expression I>2\s(I)
_cod_data_source_file bg2205.cif
_cod_data_source_block I
_cod_depositor_comments
;
The following automatic conversions were performed:
'_symmetry_cell_setting' value 'Orthorhombic' changed to 'orthorhombic'
according to '/home/saulius/struct/CIF-dictionaries/cif_core.dic'
dictionary named 'cif_core.dic' version 2.4.1 from 2010-06-29.

Automatic conversion script
Id: cif_fix_enum 1527 2010-12-29 10:47:43Z saulius 

The following automatic conversions were performed:

'_symmetry_cell_setting' value 'Orthorhombic' changed to
'orthorhombic' according to
/home/saulius/struct/CIF-dictionaries/cif_core.dic dictionary named
'cif_core.dic' version 2.4.1 from 2010-06-29.

Automatic conversion script
Id: cif_fix_values 1715 2011-07-08 13:25:40Z adriana 
;
_cod_original_sg_symbol_Hall C2c-2
_cod_database_code 2219761
_cod_database_fobs_code 2219761

loop_
_symmetry_equiv_pos_as_xyz
'x, y, z'
'-x, -y, z+1/2'
'x, -y, z+1/2'
'-x, y, z'
'x+1/2, y+1/2, z'
'-x+1/2, -y+1/2, z+1/2'
'x+1/2, -y+1/2, z+1/2'
'-x+1/2, y+1/2, z'

loop_
_atom_site_type_symbol
_atom_site_label
_atom_site_fract_x
_atom_site_fract_y
_atom_site_fract_z
_atom_site_U_iso_or_equiv
_atom_site_adp_type
_atom_site_calc_flag
_atom_site_refinement_flags
_atom_site_occupancy
C C1 0.5000 0.2069(4) 0.1013(7) 0.0752(13) Uani d S 1
C C2 0.44694(11) 0.1650(2) 0.1831(4) 0.0599(7) Uani d . 1
C C3 0.44890(11) 0.0930(3) 0.3532(4) 0.0641(8) Uani d . 1
H H3A 0.4486 0.0056 0.3262 0.077 Uiso calc R 1
H H3B 0.4163 0.1114 0.4231 0.077 Uiso calc R 1
C C4 0.5000 0.1232(4) 0.4615(5) 0.0713(11) Uani d S 1
H H4A 0.5000 0.2100 0.4926 0.086 Uiso calc SR 1
H H4B 0.5000 0.0755 0.5705 0.086 Uiso calc SR 1
C C5 0.40084(12) 0.1962(2) 0.0943(4) 0.0604(8) Uani d . 1
H H5 0.4067 0.2472 -0.0033 0.072 Uiso calc R 1
C C6 0.34301(12) 0.1637(2) 0.1252(3) 0.0534(7) Uani d . 1
C C7 0.32483(12) 0.0581(2) 0.2149(4) 0.0568(8) Uani d . 1
H H7 0.3507 0.0059 0.2663 0.068 Uiso calc R 1
C C8 0.26987(12) 0.0298(2) 0.2288(3) 0.0561(7) Uani d . 1
H H8 0.2590 -0.0412 0.2885 0.067 Uiso calc R 1
C C9 0.23052(12) 0.1066(2) 0.1543(4) 0.0535(7) Uani d . 1
C C10 0.24723(12) 0.2127(2) 0.0674(4) 0.0585(7) Uani d . 1
H H10 0.2212 0.2658 0.0188 0.070 Uiso calc R 1
C C11 0.30222(11) 0.2389(2) 0.0536(4) 0.0572(7) Uani d . 1
H H11 0.3128 0.3101 -0.0062 0.069 Uiso calc R 1
C C12 0.13522(12) 0.1324(3) 0.0784(6) 0.0798(10) Uani d . 1
H H12A 0.1433 0.1310 -0.0477 0.096 Uiso calc R 1
H H12B 0.1331 0.2177 0.1168 0.096 Uiso calc R 1
C C13 0.08165(14) 0.0681(4) 0.1142(7) 0.1005(14) Uani d . 1
H H13A 0.0865 -0.0193 0.1008 0.151 Uiso calc R 1
H H13B 0.0543 0.0965 0.0316 0.151 Uiso calc R 1
H H13C 0.0698 0.0858 0.2332 0.151 Uiso calc R 1
O O1 0.5000 0.2707(5) -0.0304(6) 0.1303(19) Uani d S 1
O O2 0.17725(8) 0.06933(16) 0.1745(3) 0.0673(6) Uani d . 1

loop_
_atom_site_aniso_label
_atom_site_aniso_U_11
_atom_site_aniso_U_22
_atom_site_aniso_U_33
_atom_site_aniso_U_12
_atom_site_aniso_U_13
_atom_site_aniso_U_23
C1 0.074(3) 0.070(2) 0.082(3) 0.000 0.000 0.028(2)
C2 0.0684(18) 0.0474(13) 0.0640(18) 0.0046(12) 0.0043(15) 0.0077(13)
C3 0.0661(18) 0.0647(19) 0.0614(17) 0.0063(13) 0.0094(15) 0.0044(15)
C4 0.085(3) 0.077(3) 0.052(2) 0.000 0.000 0.000(2)
C5 0.073(2) 0.0483(14) 0.0598(17) 0.0014(11) 0.0048(14) 0.0111(12)
C6 0.0702(17) 0.0420(13) 0.0481(14) 0.0040(11) -0.0010(13) 0.0023(11)
C7 0.071(2) 0.0422(13) 0.0567(17) 0.0091(12) 0.0011(14) 0.0086(12)
C8 0.0723(18) 0.0427(14) 0.0532(15) 0.0006(12) 0.0008(14) 0.0082(12)
C9 0.0663(17) 0.0460(14) 0.0482(14) -0.0013(11) 0.0004(13) -0.0063(12)
C10 0.0701(19) 0.0449(14) 0.0605(16) 0.0083(12) -0.0071(14) 0.0016(13)
C11 0.0731(17) 0.0403(14) 0.0583(15) -0.0021(11) -0.0034(15) 0.0083(11)
C12 0.072(2) 0.075(2) 0.092(3) 0.0082(16) -0.008(2) 0.0095(19)
C13 0.065(2) 0.099(2) 0.138(4) 0.0051(17) -0.004(2) 0.008(3)
O1 0.076(2) 0.170(4) 0.145(4) 0.000 0.000 0.110(4)
O2 0.0661(13) 0.0624(10) 0.0733(14) -0.0012(9) -0.0051(12) 0.0077(11)

loop_
_atom_type_symbol
_atom_type_description
_atom_type_scat_dispersion_real
_atom_type_scat_dispersion_imag
_atom_type_scat_source
C C 0.0033 0.0016 'International Tables Vol C Tables 4.2.6.8 and 6.1.1.4'
H H 0.0000 0.0000 'International Tables Vol C Tables 4.2.6.8 and 6.1.1.4'
O O 0.0106 0.0060 'International Tables Vol C Tables 4.2.6.8 and 6.1.1.4'

loop_
_geom_angle_atom_site_label_1
_geom_angle_atom_site_label_2
_geom_angle_atom_site_label_3
_geom_angle_site_symmetry_1
_geom_angle_site_symmetry_3
_geom_angle
O1 C1 C2 . 4_655 120.73(18)
O1 C1 C2 . . 120.73(18)
C2 C1 C2 4_655 . 118.5(4)
C5 C2 C1 . . 115.7(3)
C5 C2 C3 . . 125.5(3)
C1 C2 C3 . . 118.8(3)
C2 C3 C4 . . 111.8(3)
C2 C3 H3A . . 109.3
C4 C3 H3A . . 109.3
C2 C3 H3B . . 109.3
C4 C3 H3B . . 109.3
H3A C3 H3B . . 107.9
C3 C4 C3 4_655 . 109.3(3)
C3 C4 H4A 4_655 . 109.8
C3 C4 H4A . . 109.8
C3 C4 H4B 4_655 . 109.8
C3 C4 H4B . . 109.8
H4A C4 H4B . . 108.3
C2 C5 C6 . . 131.0(3)
C2 C5 H5 . . 114.5
C6 C5 H5 . . 114.5
C11 C6 C7 . . 116.3(3)
C11 C6 C5 . . 118.6(2)
C7 C6 C5 . . 125.1(3)
C8 C7 C6 . . 121.7(2)
C8 C7 H7 . . 119.1
C6 C7 H7 . . 119.1
C7 C8 C9 . . 120.3(2)
C7 C8 H8 . . 119.9
C9 C8 H8 . . 119.9
O2 C9 C10 . . 125.3(2)
O2 C9 C8 . . 115.4(2)
C10 C9 C8 . . 119.3(3)
C11 C10 C9 . . 119.6(3)
C11 C10 H10 . . 120.2
C9 C10 H10 . . 120.2
C10 C11 C6 . . 122.8(3)
C10 C11 H11 . . 118.6
C6 C11 H11 . . 118.6
O2 C12 C13 . . 107.8(3)
O2 C12 H12A . . 110.2
C13 C12 H12A . . 110.2
O2 C12 H12B . . 110.2
C13 C12 H12B . . 110.2
H12A C12 H12B . . 108.5
C12 C13 H13A . . 109.5
C12 C13 H13B . . 109.5
H13A C13 H13B . . 109.5
C12 C13 H13C . . 109.5
H13A C13 H13C . . 109.5
H13B C13 H13C . . 109.5
C9 O2 C12 . . 118.6(2)

loop_
_geom_bond_atom_site_label_1
_geom_bond_atom_site_label_2
_geom_bond_site_symmetry_2
_geom_bond_distance
C1 O1 . 1.209(6)
C1 C2 4_655 1.497(4)
C1 C2 . 1.497(4)
C2 C5 . 1.346(4)
C2 C3 . 1.500(4)
C3 C4 . 1.519(4)
C3 H3A . 0.9700
C3 H3B . 0.9700
C4 C3 4_655 1.519(4)
C4 H4A . 0.9700
C4 H4B . 0.9700
C5 C6 . 1.465(4)
C5 H5 . 0.9300
C6 C11 . 1.391(4)
C6 C7 . 1.400(4)
C7 C8 . 1.372(4)
C7 H7 . 0.9300
C8 C9 . 1.385(4)
C8 H8 . 0.9300
C9 O2 . 1.362(3)
C9 C10 . 1.384(4)
C10 C11 . 1.367(4)
C10 H10 . 0.9300
C11 H11 . 0.9300
C12 O2 . 1.425(4)
C12 C13 . 1.499(5)
C12 H12A . 0.9700
C12 H12B . 0.9700
C13 H13A . 0.9600
C13 H13B . 0.9600
C13 H13C . 0.9600

loop_
_geom_hbond_atom_site_label_D
_geom_hbond_atom_site_label_H
_geom_hbond_atom_site_label_A
_geom_hbond_site_symmetry_A
_geom_hbond_distance_DH
_geom_hbond_distance_HA
_geom_hbond_distance_DA
_geom_hbond_angle_DHA
C8 H8 Cg1 3_555 0.93 2.92 3.601(2) 132

loop_
_geom_torsion_atom_site_label_1
_geom_torsion_atom_site_label_2
_geom_torsion_atom_site_label_3
_geom_torsion_atom_site_label_4
_geom_torsion_site_symmetry_1
_geom_torsion_site_symmetry_4
_geom_torsion
O1 C1 C2 C5 . . 4.1(7)
C2 C1 C2 C5 4_655 . -174.1(3)
O1 C1 C2 C3 . . -176.0(5)
C2 C1 C2 C3 4_655 . 5.7(6)
C5 C2 C3 C4 . . -153.2(3)
C1 C2 C3 C4 . . 27.0(4)
C2 C3 C4 C3 . 4_655 -59.6(4)
C1 C2 C5 C6 . . 174.4(3)
C3 C2 C5 C6 . . -5.4(5)
C2 C5 C6 C11 . . 158.6(3)
C2 C5 C6 C7 . . -24.8(5)
C11 C6 C7 C8 . . 1.0(4)
C5 C6 C7 C8 . . -175.8(3)
C6 C7 C8 C9 . . -0.4(4)
C7 C8 C9 O2 . . 179.5(3)
C7 C8 C9 C10 . . -0.7(4)
O2 C9 C10 C11 . . -179.0(3)
C8 C9 C10 C11 . . 1.2(4)
C9 C10 C11 C6 . . -0.7(5)
C7 C6 C11 C10 . . -0.4(4)
C5 C6 C11 C10 . . 176.5(3)
C10 C9 O2 C12 . . 9.9(4)
C8 C9 O2 C12 . . -170.3(3)
C13 C12 O2 C9 . . 176.1(3)
